data_7227969
loop_
_publ_author_name
'Chen, Dong-Hui'
'Lin, Ling'
'Sheng, Tianlu'
'Wen, Yuehong'
'Hu, Shengmin'
'Fu, Ruibiao'
'Zhuo, Chao'
'Li, Haoran'
'Wu, Xintao'

_publ_section_title
;
 Syntheses, structures and luminescence properties of five coordination
 polymers based on designed 2,7-bis(4-benzoic acid)-N-(4-benzoic acid)
 carbazole
;
_journal_name_full CrystEngComm
_journal_paper_doi 10.1039/C7CE00361G
_journal_year 2017
_chemical_formula_sum 'C90 H98 N8 O22 Zn3'
_chemical_formula_weight 1839.87
_chemical_name_systematic
; 
 ? 
;
_space_group_IT_number 2
_symmetry_cell_setting triclinic
_symmetry_space_group_name_Hall '-P 1'
_symmetry_space_group_name_H-M 'P -1'
_atom_sites_solution_hydrogens none
_atom_sites_solution_primary direct
_atom_sites_solution_secondary difmap
_audit_creation_method SHELXL-97
_audit_update_record
;
2017-01-17 deposited with the CCDC.
2017-04-03 downloaded from the CCDC.
;
_cell_angle_alpha 83.727(5)
_cell_angle_beta 81.479(5)
_cell_angle_gamma 87.507(6)
_cell_formula_units_Z 2
_cell_length_a 14.6832(5)
_cell_length_b 15.5902(6)
_cell_length_c 19.3560(3)
_cell_measurement_reflns_used 12930
_cell_measurement_temperature 293(2)
_cell_measurement_theta_max 27.4855
_cell_measurement_theta_min 2.0031
_cell_volume 4354.0(2)
_computing_structure_refinement 'SHELXL-97 (Sheldrick, 1997)'
_computing_structure_solution 'SHELXS-97 (Sheldrick, 1990)'
_diffrn_ambient_temperature 293(2)
_diffrn_measured_fraction_theta_full 0.986
_diffrn_measured_fraction_theta_max 0.986
_diffrn_measurement_device
;
Saturn724+ (2x2 bin mode)
;
_diffrn_radiation_detector CCD
_diffrn_radiation_monochromator graphite
_diffrn_radiation_source 'fine-focus sealed tube'
_diffrn_radiation_type MoK\a
_diffrn_radiation_wavelength 0.71073
_diffrn_reflns_av_R_equivalents 0.0447
_diffrn_reflns_av_sigmaI/netI 0.1021
_diffrn_reflns_limit_h_max 19
_diffrn_reflns_limit_h_min -17
_diffrn_reflns_limit_k_max 19
_diffrn_reflns_limit_k_min -20
_diffrn_reflns_limit_l_max 25
_diffrn_reflns_limit_l_min -25
_diffrn_reflns_number 44662
_diffrn_reflns_theta_full 27.48
_diffrn_reflns_theta_max 27.48
_diffrn_reflns_theta_min 2.00
_exptl_absorpt_coefficient_mu 0.898
_exptl_absorpt_correction_T_max 1.0000
_exptl_absorpt_correction_T_min 0.8580
_exptl_absorpt_correction_type multi-scan
_exptl_crystal_colour Colorless
_exptl_crystal_density_diffrn 1.403
_exptl_crystal_density_method 'not measured'
_exptl_crystal_description Prism
_exptl_crystal_F_000 1920
_exptl_crystal_size_max 0.2000
_exptl_crystal_size_mid 0.2000
_exptl_crystal_size_min 0.2000
_refine_diff_density_max 2.352
_refine_diff_density_min -1.129
_refine_diff_density_rms 0.134
_refine_ls_extinction_method none
_refine_ls_goodness_of_fit_ref 1.105
_refine_ls_hydrogen_treatment none
_refine_ls_matrix_type full
_refine_ls_number_parameters 1121
_refine_ls_number_reflns 19688
_refine_ls_number_restraints 80
_refine_ls_restrained_S_all 1.136
_refine_ls_R_factor_all 0.0795
_refine_ls_R_factor_gt 0.0699
_refine_ls_shift/su_max 0.009
_refine_ls_shift/su_mean 0.000
_refine_ls_structure_factor_coef Fsqd
_refine_ls_weighting_details 'calc w=1/[\s^2^(Fo^2^)+(0.1322P)^2^+0.0000P] where P=(Fo^2^+2Fc^2^)/3'
_refine_ls_weighting_scheme calc
_refine_ls_wR_factor_gt 0.2137
_refine_ls_wR_factor_ref 0.2252
_reflns_number_gt 15052
_reflns_number_total 19688
_reflns_threshold_expression >2sigma(I)
_cod_data_source_file c7ce00361g2.cif
_cod_data_source_block a
_cod_depositor_comments
;
The following automatic conversions were performed:

'_exptl_absorpt_correction_type' value 'Multi-scan' changed to
'multi-scan' according to
/home/data/users/saulius/crontab/automatic-downloads/rss-feeds/RSC/lib/dictionaries/cif_core.dic
dictionary named 'cif_core.dic' version 2.4.2 from 2011-04-26.

Automatic conversion script
Id: cif_fix_values 4973 2017-02-22 13:04:09Z antanas 
;
_cod_original_sg_symbol_H-M P-1
_cod_database_code 7227969

loop_
_symmetry_equiv_pos_as_xyz
'x, y, z'
'-x, -y, -z'

loop_
_atom_site_label
_atom_site_type_symbol
_atom_site_fract_x
_atom_site_fract_y
_atom_site_fract_z
_atom_site_U_iso_or_equiv
_atom_site_adp_type
_atom_site_occupancy
_atom_site_symmetry_multiplicity
_atom_site_calc_flag
_atom_site_refinement_flags
Zn1 Zn -0.07190(3) 2.22397(3) -0.131191(19) 0.01886(12) Uani 1 1 d .
Zn2 Zn -0.55062(3) 1.75482(3) 0.42125(2) 0.02106(13) Uani 1 1 d .
Zn3 Zn -0.24656(3) 2.23012(3) -0.24156(2) 0.01940(12) Uani 1 1 d .
O1 O -0.5419(2) 1.88423(18) 0.44793(14) 0.0265(6) Uani 1 1 d .
O2 O -0.6017(2) 1.86359(18) 0.35441(14) 0.0308(7) Uani 1 1 d .
O3 O -1.13191(19) 2.30478(18) 0.73185(14) 0.0278(6) Uani 1 1 d .
O4 O -1.0055(2) 2.2566(2) 0.77685(14) 0.0343(7) Uani 1 1 d .
O5 O -0.28037(19) 2.26300(19) -0.14071(13) 0.0272(6) Uani 1 1 d .
O6 O -0.16902(18) 2.28586(18) -0.07709(13) 0.0242(6) Uani 1 1 d .
O7 O -0.1752(2) 2.11344(18) -0.21561(15) 0.0315(7) Uani 1 1 d .
O8 O -0.1056(2) 2.10367(19) -0.11979(14) 0.0314(7) Uani 1 1 d .
O9 O -0.4059(3) 1.7732(2) 0.33417(17) 0.0469(9) Uani 1 1 d .
O10 O -0.5218(2) 1.68678(18) 0.33723(13) 0.0276(6) Uani 1 1 d .
O11 O 0.3251(2) 1.7306(2) -0.52620(18) 0.0483(9) Uani 1 1 d .
O12 O 0.2744(3) 1.6223(3) -0.57405(16) 0.0525(10) Uani 1 1 d .
O13 O -0.3718(2) 2.16725(19) -0.22352(13) 0.0268(6) Uani 1 1 d .
H13 H -0.3678 2.1236 -0.1963 0.040 Uiso 1 1 calc R
O14 O -0.2166(2) 2.1892(2) -0.34569(14) 0.0314(7) Uani 1 1 d .
H14 H -0.1932 2.1405 -0.3435 0.047 Uiso 1 1 calc R
O15 O -0.3190(2) 2.33734(19) -0.28458(15) 0.0298(6) Uani 1 1 d .
H15 H -0.3650 2.3210 -0.2982 0.045 Uiso 1 1 calc R
O16 O 0.0345(2) 2.2236(3) -0.07676(18) 0.0478(9) Uani 1 1 d .
H16 H 0.0686 2.2632 -0.0937 0.072 Uiso 1 1 calc R
O17 O -0.4775(3) 1.6935(2) 0.49305(18) 0.0459(9) Uani 1 1 d .
N1 N -0.6338(2) 2.2759(2) 0.32726(14) 0.0204(6) Uani 1 1 d .
N2 N -0.1529(2) 1.7036(2) -0.13722(15) 0.0210(6) Uani 1 1 d .
N6 N -0.4894(4) 1.5922(4) 0.5845(3) 0.0722(15) Uani 1 1 d U
C0AA C -0.5743(3) 2.0675(2) 0.42433(18) 0.0202(7) Uani 1 1 d .
H0AA H -0.5561 2.0468 0.4672 0.024 Uiso 1 1 calc R
C1 C -0.5756(3) 1.9146(2) 0.39498(18) 0.0218(7) Uani 1 1 d .
C1AA C -0.7547(3) 2.3009(2) 0.43053(17) 0.0199(7) Uani 1 1 d .
H1AA H -0.7407 2.2507 0.4580 0.024 Uiso 1 1 calc R
C2 C -0.5879(3) 2.0094(2) 0.37694(18) 0.0200(7) Uani 1 1 d .
C3 C -0.6147(3) 2.0414(2) 0.31226(18) 0.0224(8) Uani 1 1 d .
H3 H -0.6240 2.0033 0.2803 0.027 Uiso 1 1 calc R
C4 C -0.6273(3) 2.1286(2) 0.29578(18) 0.0215(7) Uani 1 1 d .
H4 H -0.6440 2.1492 0.2524 0.026 Uiso 1 1 calc R
C5 C -0.6152(2) 2.1865(2) 0.34353(17) 0.0169(7) Uani 1 1 d .
C6 C -0.5879(3) 2.1557(2) 0.40805(18) 0.0204(7) Uani 1 1 d .
H6 H -0.5788 2.1940 0.4399 0.024 Uiso 1 1 calc R
C8 C -0.6087(2) 2.3221(2) 0.26104(17) 0.0172(7) Uani 1 1 d .
C9 C -0.5406(2) 2.3016(2) 0.20682(17) 0.0186(7) Uani 1 1 d .
H9 H -0.5042 2.2515 0.2109 0.022 Uiso 1 1 calc R
C10 C -0.5291(2) 2.3597(2) 0.14593(17) 0.0177(7) Uani 1 1 d .
C11 C -0.5835(2) 2.4354(2) 0.14111(18) 0.0196(7) Uani 1 1 d .
H11 H -0.5755 2.4723 0.0997 0.024 Uiso 1 1 calc R
C12 C -0.6488(3) 2.4571(2) 0.19594(18) 0.0208(7) Uani 1 1 d .
H12 H -0.6824 2.5090 0.1926 0.025 Uiso 1 1 calc R
C13 C -0.6628(2) 2.3992(2) 0.25650(17) 0.0167(7) Uani 1 1 d .
C14 C -0.7250(2) 2.3993(2) 0.32232(17) 0.0167(7) Uani 1 1 d .
C15 C -0.7951(2) 2.4560(2) 0.34770(18) 0.0197(7) Uani 1 1 d .
H15A H -0.8078 2.5075 0.3213 0.024 Uiso 1 1 calc R
C16 C -0.8449(2) 2.4340(2) 0.41264(18) 0.0206(7) Uani 1 1 d .
H16A H -0.8928 2.4708 0.4294 0.025 Uiso 1 1 calc R
C17 C -0.8261(3) 2.3583(2) 0.45420(17) 0.0197(7) Uani 1 1 d .
C19 C -0.7057(2) 2.3228(2) 0.36405(17) 0.0175(7) Uani 1 1 d .
C20 C -0.4580(2) 2.3399(2) 0.08667(17) 0.0172(7) Uani 1 1 d .
C21 C -0.3717(3) 2.3052(3) 0.09825(17) 0.0216(7) Uani 1 1 d .
H21 H -0.3590 2.2933 0.1440 0.026 Uiso 1 1 calc R
C22 C -0.3041(2) 2.2880(2) 0.04228(17) 0.0197(7) Uani 1 1 d .
H22 H -0.2460 2.2671 0.0507 0.024 Uiso 1 1 calc R
C23 C -0.3245(2) 2.3026(2) -0.02659(17) 0.0174(7) Uani 1 1 d .
C24 C -0.4113(3) 2.3351(2) -0.03857(17) 0.0211(7) Uani 1 1 d .
H24 H -0.4256 2.3426 -0.0841 0.025 Uiso 1 1 calc R
C25 C -0.4762(3) 2.3564(3) 0.01648(18) 0.0214(7) Uani 1 1 d .
H25 H -0.5323 2.3817 0.0075 0.026 Uiso 1 1 calc R
C26 C -0.2529(3) 2.2820(2) -0.08669(17) 0.0188(7) Uani 1 1 d .
C27 C -0.8815(3) 2.3384(2) 0.52483(18) 0.0212(7) Uani 1 1 d .
C28 C -0.8395(3) 2.3068(3) 0.58351(19) 0.0257(8) Uani 1 1 d .
H28 H -0.7762 2.2964 0.5787 0.031 Uiso 1 1 calc R
C29 C -0.8933(3) 2.2910(3) 0.64890(19) 0.0266(8) Uani 1 1 d .
H29 H -0.8654 2.2707 0.6879 0.032 Uiso 1 1 calc R
C30 C -0.9890(3) 2.3055(2) 0.65649(18) 0.0216(7) Uani 1 1 d .
C31 C -1.0302(3) 2.3367(3) 0.5981(2) 0.0245(8) Uani 1 1 d .
H31 H -1.0935 2.3470 0.6029 0.029 Uiso 1 1 calc R
C32 C -0.9770(3) 2.3525(3) 0.53308(18) 0.0232(8) Uani 1 1 d .
H32 H -1.0052 2.3727 0.4943 0.028 Uiso 1 1 calc R
C33 C -1.0471(3) 2.2876(3) 0.72621(19) 0.0248(8) Uani 1 1 d .
C34 C -0.1427(3) 2.0713(3) -0.16587(19) 0.0235(8) Uani 1 1 d .
C35 C -0.1450(3) 1.9748(2) -0.15918(18) 0.0217(7) Uani 1 1 d .
C36 C -0.1217(3) 1.9270(3) -0.09894(18) 0.0241(8) Uani 1 1 d .
H36 H -0.1046 1.9552 -0.0632 0.029 Uiso 1 1 calc R
C37 C -0.1238(3) 1.8377(3) -0.09178(18) 0.0234(8) Uani 1 1 d .
H37 H -0.1090 1.8064 -0.0510 0.028 Uiso 1 1 calc R
C38 C -0.1479(2) 1.7948(2) -0.14548(18) 0.0193(7) Uani 1 1 d .
C39 C -0.1702(3) 1.8419(3) -0.20660(19) 0.0233(8) Uani 1 1 d .
H39 H -0.1858 1.8132 -0.2427 0.028 Uiso 1 1 calc R
C40 C -0.1692(3) 1.9315(3) -0.21360(19) 0.0241(8) Uani 1 1 d .
H40 H -0.1845 1.9629 -0.2542 0.029 Uiso 1 1 calc R
C41 C -0.1080(2) 1.6476(2) -0.18376(17) 0.0182(7) Uani 1 1 d .
C42 C -0.0468(3) 1.6670(2) -0.24511(17) 0.0195(7) Uani 1 1 d .
H42 H -0.0351 1.7240 -0.2627 0.023 Uiso 1 1 calc R
C43 C -0.0034(3) 1.5986(2) -0.27970(17) 0.0193(7) Uani 1 1 d .
C44 C -0.0258(3) 1.5127(3) -0.25307(19) 0.0245(8) Uani 1 1 d .
H44 H 0.0019 1.4674 -0.2768 0.029 Uiso 1 1 calc R
C45 C -0.0883(3) 1.4942(3) -0.19224(18) 0.0234(8) Uani 1 1 d .
H45 H -0.1029 1.4374 -0.1759 0.028 Uiso 1 1 calc R
C46 C -0.1288(2) 1.5621(2) -0.15620(17) 0.0185(7) Uani 1 1 d .
C47 C -0.1874(2) 1.5669(2) -0.09070(17) 0.0180(7) Uani 1 1 d .
C48 C -0.2291(3) 1.5050(2) -0.03888(18) 0.0213(7) Uani 1 1 d .
H48 H -0.2236 1.4467 -0.0453 0.026 Uiso 1 1 calc R
C49 C -0.2789(3) 1.5323(3) 0.02229(18) 0.0219(7) Uani 1 1 d .
H49 H -0.3074 1.4913 0.0563 0.026 Uiso 1 1 calc R
C50 C -0.2871(2) 1.6193(2) 0.03410(17) 0.0195(7) Uani 1 1 d .
C51 C -0.2473(3) 1.6815(3) -0.01855(18) 0.0224(7) Uani 1 1 d .
H51 H -0.2535 1.7399 -0.0123 0.027 Uiso 1 1 calc R
C52 C -0.1990(2) 1.6549(2) -0.07947(17) 0.0177(7) Uani 1 1 d .
C53 C 0.0683(3) 1.6153(2) -0.34172(18) 0.0204(7) Uani 1 1 d .
C54 C 0.1126(3) 1.6946(3) -0.3565(2) 0.0343(10) Uani 1 1 d .
H54 H 0.0973 1.7371 -0.3262 0.041 Uiso 1 1 calc R
C55 C 0.1782(3) 1.7114(3) -0.4147(2) 0.0328(9) Uani 1 1 d .
H55 H 0.2053 1.7650 -0.4232 0.039 Uiso 1 1 calc R
C56 C 0.2044(3) 1.6493(3) -0.46087(18) 0.0211(7) Uani 1 1 d .
C57 C 0.1628(3) 1.5695(2) -0.44567(18) 0.0230(8) Uani 1 1 d .
H57 H 0.1797 1.5266 -0.4753 0.028 Uiso 1 1 calc R
C58 C 0.0969(3) 1.5526(2) -0.38750(19) 0.0225(8) Uani 1 1 d .
H58 H 0.0709 1.4985 -0.3785 0.027 Uiso 1 1 calc R
C59 C 0.2732(3) 1.6667(3) -0.52527(19) 0.0239(8) Uani 1 1 d .
C60 C -0.3323(3) 1.6465(3) 0.10254(18) 0.0226(8) Uani 1 1 d .
C61 C -0.4058(3) 1.6020(3) 0.14227(18) 0.0225(7) Uani 1 1 d .
H61 H -0.4291 1.5553 0.1252 0.027 Uiso 1 1 calc R
C62 C -0.4449(3) 1.6269(3) 0.20763(19) 0.0238(8) Uani 1 1 d .
H62 H -0.4954 1.5981 0.2328 0.029 Uiso 1 1 calc R
C63 C -0.4088(3) 1.6945(3) 0.2353(2) 0.0298(9) Uani 1 1 d .
C64 C -0.3354(4) 1.7397(3) 0.1960(2) 0.0406(12) Uani 1 1 d .
H64 H -0.3115 1.7856 0.2138 0.049 Uiso 1 1 calc R
C65 C -0.2981(3) 1.7164(3) 0.1303(2) 0.0363(10) Uani 1 1 d .
H65 H -0.2497 1.7474 0.1042 0.044 Uiso 1 1 calc R
C66 C -0.4465(3) 1.7199(3) 0.3068(2) 0.0325(9) Uani 1 1 d .
C67 C -0.4646(4) 1.6268(4) 0.5282(3) 0.0616(15) Uani 1 1 d DU
C68 C -0.3849(4) 1.5614(5) 0.4971(5) 0.087(3) Uani 1 1 d D
H68A H -0.4124 1.5142 0.4807 0.130 Uiso 1 1 calc R
H68B H -0.3491 1.5398 0.5332 0.130 Uiso 1 1 calc R
H68C H -0.3457 1.5914 0.4587 0.130 Uiso 1 1 calc R
C69 C -0.4783(5) 1.5177(4) 0.6299(3) 0.0615(18) Uani 1 1 d .
H69A H -0.4376 1.4774 0.6057 0.092 Uiso 1 1 calc R
H69B H -0.5371 1.4922 0.6455 0.092 Uiso 1 1 calc R
H69C H -0.4526 1.5324 0.6697 0.092 Uiso 1 1 calc R
C70 C -0.5732(6) 1.6617(6) 0.6147(5) 0.096(2) Uani 1 1 d U
H70A H -0.6305 1.6324 0.6262 0.144 Uiso 1 1 calc R
H70B H -0.5791 1.7088 0.5792 0.144 Uiso 1 1 calc R
H70C H -0.5579 1.6835 0.6559 0.144 Uiso 1 1 calc R
O20 O -0.4024(3) 2.0190(2) -0.13831(17) 0.0464(9) Uani 1 1 d .
N4 N -0.4006(3) 1.9242(3) -0.0436(2) 0.0554(13) Uani 1 1 d .
C83 C -0.3539(4) 2.0693(4) -0.0339(3) 0.0565(15) Uani 1 1 d .
H83A H -0.2920 2.0548 -0.0254 0.085 Uiso 1 1 calc R
H83B H -0.3934 2.0707 0.0102 0.085 Uiso 1 1 calc R
H83C H -0.3553 2.1250 -0.0604 0.085 Uiso 1 1 calc R
C84 C -0.3883(4) 1.9991(4) -0.0767(3) 0.0565(16) Uani 1 1 d .
C85 C -0.3799(5) 1.9009(5) 0.0281(3) 0.073(2) Uani 1 1 d .
H85A H -0.3965 1.8422 0.0433 0.110 Uiso 1 1 calc R
H85B H -0.4145 1.9384 0.0592 0.110 Uiso 1 1 calc R
H85C H -0.3153 1.9068 0.0289 0.110 Uiso 1 1 calc R
C86 C -0.4254(4) 1.8587(4) -0.0851(3) 0.0535(14) Uani 1 1 d .
H86A H -0.4626 1.8848 -0.1190 0.080 Uiso 1 1 calc R
H86B H -0.4596 1.8147 -0.0547 0.080 Uiso 1 1 calc R
H86C H -0.3705 1.8333 -0.1089 0.080 Uiso 1 1 calc R
O19 O -0.1244(4) 1.9266(4) 0.0846(3) 0.0913(18) Uani 1 1 d .
N3 N -0.1174(5) 2.0560(5) 0.1241(4) 0.088(2) Uani 1 1 d .
C79 C -0.1156(6) 2.1070(7) 0.1872(5) 0.117(4) Uani 1 1 d .
H79A H -0.1744 2.1353 0.1986 0.176 Uiso 1 1 calc R
H79B H -0.0687 2.1493 0.1758 0.176 Uiso 1 1 calc R
H79C H -0.1025 2.0682 0.2268 0.176 Uiso 1 1 calc R
C80 C -0.1177(7) 2.0952(6) 0.0545(4) 0.101(3) Uani 1 1 d .
H80A H -0.0598 2.0833 0.0266 0.152 Uiso 1 1 calc R
H80B H -0.1270 2.1565 0.0550 0.152 Uiso 1 1 calc R
H80C H -0.1666 2.0724 0.0347 0.152 Uiso 1 1 calc R
C81 C -0.1214(5) 1.9732(6) 0.1344(5) 0.076(2) Uani 1 1 d .
C82 C -0.1197(5) 1.9309(7) 0.2098(5) 0.114(4) Uani 1 1 d .
H82A H -0.1742 1.9482 0.2394 0.170 Uiso 1 1 calc R
H82B H -0.0663 1.9488 0.2271 0.170 Uiso 1 1 calc R
H82C H -0.1175 1.8692 0.2100 0.170 Uiso 1 1 calc R
O22 O -0.3720(5) 2.1371(4) 0.2271(4) 0.122(3) Uani 1 1 d .
N5 N -0.3385(4) 2.0478(3) 0.3165(3) 0.0640(14) Uani 1 1 d D
C75 C -0.3187(7) 2.1209(6) 0.3527(5) 0.108(3) Uani 1 1 d D
H75A H -0.2545 2.1192 0.3575 0.162 Uiso 1 1 calc R
H75B H -0.3551 2.1176 0.3983 0.162 Uiso 1 1 calc R
H75C H -0.3336 2.1738 0.3259 0.162 Uiso 1 1 calc R
C76 C -0.3283(5) 1.9621(4) 0.3557(3) 0.0700(19) Uani 1 1 d D
H76A H -0.2910 1.9248 0.3260 0.084 Uiso 1 1 calc R
H76B H -0.3880 1.9379 0.3704 0.084 Uiso 1 1 calc R
H76C H -0.2994 1.9678 0.3963 0.084 Uiso 1 1 calc R
C77 C -0.3937(5) 1.9843(5) 0.2243(4) 0.083(2) Uani 1 1 d D
H77A H -0.3435 1.9658 0.1911 0.125 Uiso 1 1 calc R
H77B H -0.4471 1.9970 0.2013 0.125 Uiso 1 1 calc R
H77C H -0.4072 1.9393 0.2620 0.125 Uiso 1 1 calc R
C78 C -0.3689(4) 2.0604(5) 0.2518(3) 0.0661(18) Uani 1 1 d D
O18 O -0.8657(7) 1.9747(5) 0.3804(3) 0.151(3) Uani 1 1 d .
N7 N -0.9008(6) 2.0729(5) 0.4545(4) 0.109(2) Uani 1 1 d DU
C71 C -0.8222(9) 1.9417(8) 0.4905(6) 0.145(4) Uani 1 1 d DU
H71A H -0.7562 1.9433 0.4803 0.217 Uiso 1 1 calc R
H71B H -0.8413 1.8833 0.4918 0.217 Uiso 1 1 calc R
H71C H -0.8423 1.9627 0.5352 0.217 Uiso 1 1 calc R
C72 C -0.8610(5) 1.9935(4) 0.4384(3) 0.0652(17) Uani 1 1 d D
C73 C -0.9025(9) 2.1024(8) 0.5265(5) 0.151(5) Uani 1 1 d DU
H73A H -0.9328 2.0605 0.5614 0.226 Uiso 1 1 calc R
H73B H -0.9353 2.1569 0.5286 0.226 Uiso 1 1 calc R
H73C H -0.8406 2.1087 0.5351 0.226 Uiso 1 1 calc R
C74 C -0.9335(6) 2.1370(5) 0.4051(4) 0.090(3) Uani 1 1 d D
H74A H -0.8820 2.1634 0.3751 0.135 Uiso 1 1 calc R
H74B H -0.9695 2.1801 0.4296 0.135 Uiso 1 1 calc R
H74C H -0.9709 2.1105 0.3771 0.135 Uiso 1 1 calc R
O21 O 0.1160(5) 1.3581(5) -0.1525(4) 0.124(3) Uani 1 1 d .
N8 N 0.1616(6) 1.4990(6) -0.1690(5) 0.122(3) Uani 1 1 d DU
C87 C 0.1425(8) 1.5856(8) -0.1420(7) 0.162(5) Uani 1 1 d DU
H87A H 0.1578 1.5831 -0.0953 0.243 Uiso 1 1 calc R
H87B H 0.0784 1.6011 -0.1414 0.243 Uiso 1 1 calc R
H87C H 0.1792 1.6281 -0.1722 0.243 Uiso 1 1 calc R
C88 C 0.2204(8) 1.4797(8) -0.2354(6) 0.145(5) Uani 1 1 d DU
H88A H 0.2297 1.4183 -0.2354 0.218 Uiso 1 1 calc R
H88B H 0.2788 1.5063 -0.2388 0.218 Uiso 1 1 calc R
H88C H 0.1905 1.5019 -0.2747 0.218 Uiso 1 1 calc R
C89 C 0.1089(6) 1.4286(6) -0.1291(5) 0.087(2) Uani 1 1 d DU
C90 C 0.0540(7) 1.4490(8) -0.0678(5) 0.132(4) Uani 1 1 d DU
H90A H 0.0021 1.4843 -0.0795 0.159 Uiso 1 1 calc R
H90B H 0.0894 1.4799 -0.0412 0.159 Uiso 1 1 calc R
H90C H 0.0326 1.3968 -0.0403 0.159 Uiso 1 1 calc R

loop_
_atom_site_aniso_label
_atom_site_aniso_U_11
_atom_site_aniso_U_22
_atom_site_aniso_U_33
_atom_site_aniso_U_23
_atom_site_aniso_U_13
_atom_site_aniso_U_12
Zn1 0.0213(2) 0.0199(2) 0.01431(19) -0.00196(16) 0.00118(15) -0.00100(17)
Zn2 0.0318(3) 0.0155(2) 0.0145(2) -0.00118(16) 0.00173(16) -0.00365(18)
Zn3 0.0257(2) 0.0162(2) 0.0160(2) -0.00053(15) -0.00225(16) -0.00281(17)
O1 0.0390(16) 0.0185(14) 0.0232(13) 0.0020(11) -0.0102(11) -0.0030(12)
O2 0.0516(19) 0.0187(15) 0.0249(13) -0.0047(11) -0.0129(13) -0.0020(13)
O3 0.0291(15) 0.0231(15) 0.0274(13) -0.0042(11) 0.0106(11) -0.0065(12)
O4 0.0377(17) 0.0410(19) 0.0195(13) 0.0041(12) 0.0069(11) -0.0034(14)
O5 0.0289(15) 0.0340(17) 0.0182(12) -0.0070(11) 0.0028(10) -0.0058(12)
O6 0.0209(13) 0.0279(15) 0.0234(12) -0.0091(11) 0.0027(10) -0.0008(11)
O7 0.0492(19) 0.0178(15) 0.0264(14) 0.0003(11) -0.0054(12) 0.0052(13)
O8 0.0512(19) 0.0191(15) 0.0243(13) -0.0033(11) -0.0051(12) -0.0048(13)
O9 0.063(2) 0.045(2) 0.0315(16) -0.0207(15) 0.0115(15) -0.0181(18)
O10 0.0396(16) 0.0227(15) 0.0178(12) -0.0031(10) 0.0049(11) 0.0021(12)
O11 0.052(2) 0.041(2) 0.0478(19) -0.0232(16) 0.0273(16) -0.0245(16)
O12 0.072(3) 0.060(3) 0.0231(15) -0.0173(15) 0.0200(15) -0.035(2)
O13 0.0359(16) 0.0255(15) 0.0197(12) 0.0017(11) -0.0070(11) -0.0096(12)
O14 0.0444(18) 0.0282(16) 0.0223(13) -0.0048(11) -0.0054(12) -0.0021(13)
O15 0.0343(16) 0.0241(16) 0.0291(14) 0.0043(12) -0.0031(12) -0.0013(12)
O16 0.043(2) 0.056(2) 0.051(2) -0.0139(17) -0.0242(17) 0.0032(17)
O17 0.071(3) 0.0255(18) 0.0416(18) 0.0125(14) -0.0212(17) 0.0036(16)
N1 0.0269(16) 0.0180(16) 0.0129(13) -0.0015(11) 0.0078(11) 0.0016(13)
N2 0.0294(17) 0.0144(15) 0.0159(13) 0.0003(11) 0.0060(12) 0.0015(12)
N6 0.097(3) 0.058(3) 0.070(3) 0.019(2) -0.050(3) -0.032(2)
C0AA 0.0263(18) 0.0195(19) 0.0157(15) -0.0021(13) -0.0055(13) -0.0010(14)
C1 0.0275(19) 0.0178(19) 0.0200(16) -0.0028(13) -0.0024(14) -0.0014(15)
C1AA 0.0255(18) 0.0167(18) 0.0152(15) 0.0001(13) 0.0033(13) -0.0003(14)
C2 0.0255(18) 0.0162(18) 0.0187(16) -0.0016(13) -0.0052(13) -0.0001(14)
C3 0.035(2) 0.0173(19) 0.0168(16) -0.0043(13) -0.0066(14) -0.0018(15)
C4 0.0261(19) 0.0201(19) 0.0189(16) 0.0016(14) -0.0075(14) -0.0023(15)
C5 0.0186(16) 0.0158(17) 0.0142(14) -0.0007(12) 0.0035(12) 0.0004(13)
C6 0.0263(18) 0.0191(19) 0.0168(15) -0.0048(13) -0.0041(13) -0.0016(14)
C8 0.0225(17) 0.0152(17) 0.0127(14) 0.0024(12) -0.0007(12) -0.0020(14)
C9 0.0238(18) 0.0147(17) 0.0160(15) -0.0028(13) 0.0024(13) 0.0005(14)
C10 0.0181(16) 0.0212(19) 0.0123(14) -0.0008(13) 0.0025(12) -0.0019(14)
C11 0.0212(17) 0.0205(19) 0.0157(15) 0.0019(13) 0.0000(13) -0.0027(14)
C12 0.0242(18) 0.0196(19) 0.0174(15) -0.0011(13) -0.0001(13) 0.0014(14)
C13 0.0175(16) 0.0149(17) 0.0168(15) -0.0020(13) 0.0008(12) 0.0004(13)
C14 0.0198(17) 0.0151(17) 0.0142(14) -0.0013(12) 0.0007(12) -0.0001(13)
C15 0.0221(18) 0.0176(18) 0.0180(15) -0.0014(13) 0.0015(13) 0.0008(14)
C16 0.0188(17) 0.0206(19) 0.0208(16) -0.0048(14) 0.0042(13) 0.0004(14)
C17 0.0225(18) 0.0204(19) 0.0149(15) -0.0047(13) 0.0037(13) -0.0016(14)
C19 0.0201(17) 0.0161(18) 0.0155(15) -0.0037(13) 0.0018(13) -0.0005(13)
C20 0.0209(17) 0.0151(17) 0.0144(15) -0.0015(12) 0.0022(12) -0.0021(13)
C21 0.0261(19) 0.025(2) 0.0137(15) -0.0024(13) -0.0009(13) -0.0018(15)
C22 0.0199(17) 0.0210(19) 0.0172(15) -0.0010(13) -0.0007(13) 0.0010(14)
C23 0.0218(17) 0.0133(17) 0.0161(15) -0.0024(12) 0.0027(13) -0.0045(13)
C24 0.0274(19) 0.023(2) 0.0120(14) -0.0010(13) -0.0005(13) 0.0004(15)
C25 0.0223(18) 0.023(2) 0.0180(16) -0.0010(14) -0.0017(13) 0.0015(15)
C26 0.0265(18) 0.0125(17) 0.0162(15) -0.0026(12) 0.0028(13) -0.0019(14)
C27 0.0246(18) 0.0185(19) 0.0179(16) -0.0032(13) 0.0064(13) -0.0006(14)
C28 0.0228(19) 0.033(2) 0.0189(17) -0.0016(15) 0.0036(14) 0.0007(16)
C29 0.031(2) 0.030(2) 0.0155(16) 0.0009(15) 0.0023(14) -0.0002(17)
C30 0.0274(19) 0.0174(18) 0.0179(16) -0.0042(13) 0.0065(13) -0.0037(14)
C31 0.0201(18) 0.025(2) 0.0259(18) -0.0033(15) 0.0050(14) -0.0012(15)
C32 0.0242(19) 0.025(2) 0.0185(16) -0.0006(14) 0.0009(14) -0.0001(15)
C33 0.033(2) 0.0175(19) 0.0219(17) -0.0061(14) 0.0077(15) -0.0050(15)
C34 0.0273(19) 0.020(2) 0.0214(17) -0.0040(14) 0.0027(14) 0.0019(15)
C35 0.0273(19) 0.0156(18) 0.0200(16) 0.0008(13) 0.0013(14) 0.0016(15)
C36 0.034(2) 0.020(2) 0.0175(16) -0.0046(14) -0.0013(14) 0.0001(16)
C37 0.031(2) 0.0191(19) 0.0186(16) 0.0013(14) -0.0018(14) 0.0017(15)
C38 0.0224(18) 0.0132(17) 0.0192(16) -0.0004(13) 0.0056(13) 0.0022(13)
C39 0.029(2) 0.021(2) 0.0205(17) -0.0053(14) -0.0029(14) 0.0005(15)
C40 0.032(2) 0.0187(19) 0.0200(17) 0.0040(14) -0.0038(14) 0.0027(15)
C41 0.0218(17) 0.0171(18) 0.0154(15) -0.0034(13) -0.0001(13) -0.0005(14)
C42 0.0244(18) 0.0157(18) 0.0168(15) -0.0012(13) 0.0018(13) -0.0005(14)
C43 0.0255(18) 0.0171(18) 0.0145(15) -0.0016(13) 0.0008(13) -0.0035(14)
C44 0.035(2) 0.0164(19) 0.0205(16) -0.0071(14) 0.0065(15) -0.0019(15)
C45 0.032(2) 0.0171(19) 0.0199(16) -0.0047(14) 0.0051(14) -0.0070(15)
C46 0.0216(17) 0.0179(18) 0.0156(15) -0.0023(13) -0.0002(13) -0.0020(14)
C47 0.0216(17) 0.0164(18) 0.0162(15) -0.0032(13) -0.0017(13) -0.0020(14)
C48 0.0282(19) 0.0171(18) 0.0182(15) -0.0051(13) 0.0024(14) -0.0069(15)
C49 0.0262(19) 0.021(2) 0.0167(15) -0.0018(13) 0.0017(13) -0.0017(15)
C50 0.0212(17) 0.0201(19) 0.0161(15) -0.0009(13) 0.0001(13) -0.0008(14)
C51 0.0278(19) 0.0173(19) 0.0194(16) -0.0012(14) 0.0039(14) 0.0030(15)
C52 0.0218(17) 0.0142(17) 0.0158(15) 0.0014(12) -0.0018(13) 0.0019(13)
C53 0.0260(18) 0.0185(19) 0.0152(15) -0.0039(13) 0.0034(13) -0.0019(14)
C54 0.042(2) 0.023(2) 0.034(2) -0.0142(17) 0.0158(18) -0.0094(18)
C55 0.039(2) 0.017(2) 0.037(2) -0.0075(17) 0.0144(18) -0.0096(17)
C56 0.0240(18) 0.0211(19) 0.0169(15) -0.0017(13) 0.0014(13) -0.0011(15)
C57 0.035(2) 0.0179(19) 0.0152(15) -0.0056(13) 0.0007(14) -0.0006(15)
C58 0.034(2) 0.0120(18) 0.0206(16) -0.0030(13) 0.0013(14) -0.0036(15)
C59 0.030(2) 0.020(2) 0.0189(16) -0.0004(14) 0.0037(14) 0.0001(15)
C60 0.0291(19) 0.022(2) 0.0153(15) -0.0015(14) 0.0020(14) 0.0003(15)
C61 0.0228(18) 0.025(2) 0.0190(16) -0.0028(14) 0.0004(13) -0.0001(15)
C62 0.0263(19) 0.023(2) 0.0199(16) -0.0002(14) 0.0033(14) -0.0017(15)
C63 0.041(2) 0.027(2) 0.0194(17) -0.0057(15) 0.0078(16) -0.0057(18)
C64 0.057(3) 0.038(3) 0.026(2) -0.0148(18) 0.0124(19) -0.025(2)
C65 0.046(3) 0.034(3) 0.0253(19) -0.0105(18) 0.0151(18) -0.017(2)
C66 0.048(3) 0.026(2) 0.0204(18) -0.0012(16) 0.0066(17) 0.0001(19)
C67 0.073(3) 0.060(3) 0.058(2) -0.0015(19) -0.029(2) -0.021(2)
C68 0.052(4) 0.093(6) 0.131(7) -0.072(5) -0.018(4) -0.011(4)
C69 0.087(5) 0.043(3) 0.059(3) 0.024(3) -0.045(3) -0.017(3)
C70 0.084(4) 0.106(4) 0.106(4) -0.043(4) -0.015(3) -0.023(3)
O20 0.067(2) 0.038(2) 0.0333(17) 0.0106(15) -0.0121(16) -0.0174(18)
N4 0.061(3) 0.063(3) 0.039(2) 0.003(2) -0.003(2) 0.004(3)
C83 0.062(4) 0.054(4) 0.056(3) -0.017(3) -0.001(3) -0.023(3)
C84 0.044(3) 0.073(4) 0.046(3) 0.009(3) 0.006(2) -0.002(3)
C85 0.094(5) 0.082(5) 0.034(3) 0.012(3) -0.006(3) 0.036(4)
C86 0.073(4) 0.033(3) 0.054(3) -0.013(2) -0.001(3) -0.005(3)
O19 0.104(4) 0.082(4) 0.101(4) -0.029(3) -0.058(3) 0.046(3)
N3 0.079(5) 0.107(6) 0.079(4) -0.023(4) -0.012(3) 0.030(4)
C79 0.082(6) 0.148(10) 0.126(8) -0.082(7) 0.024(5) -0.006(6)
C80 0.134(8) 0.105(7) 0.075(5) -0.018(5) -0.062(5) 0.048(6)
C81 0.044(4) 0.071(5) 0.108(6) -0.007(5) 0.000(4) 0.015(3)
C82 0.056(5) 0.163(10) 0.117(8) -0.033(7) 0.008(5) 0.038(6)
O22 0.114(5) 0.088(5) 0.138(6) 0.050(4) 0.012(4) 0.040(4)
N5 0.068(4) 0.048(3) 0.070(3) -0.005(3) 0.011(3) -0.012(3)
C75 0.100(7) 0.114(8) 0.122(8) -0.069(6) -0.011(6) -0.010(6)
C76 0.074(5) 0.074(5) 0.060(4) -0.003(3) -0.001(3) -0.023(4)
C77 0.067(5) 0.101(7) 0.088(5) -0.034(5) -0.016(4) 0.012(4)
C78 0.047(3) 0.070(5) 0.072(4) 0.006(4) 0.006(3) 0.012(3)
O18 0.273(11) 0.112(6) 0.065(4) -0.012(4) -0.020(5) 0.016(6)
N7 0.111(4) 0.099(4) 0.110(4) -0.012(4) 0.002(4) 0.005(4)
C71 0.172(8) 0.133(8) 0.117(7) -0.002(6) 0.005(6) 0.009(7)
C72 0.087(5) 0.064(4) 0.043(3) -0.013(3) -0.001(3) 0.006(4)
C73 0.188(9) 0.150(8) 0.127(7) -0.043(7) -0.043(7) 0.003(7)
C74 0.104(7) 0.099(7) 0.066(5) 0.002(4) -0.024(4) 0.018(5)
O21 0.095(5) 0.110(6) 0.180(7) -0.041(5) -0.044(5) -0.001(4)
N8 0.114(5) 0.133(5) 0.127(5) -0.004(4) -0.048(4) -0.005(4)
C87 0.160(8) 0.174(9) 0.184(8) -0.023(7) -0.134(7) 0.005(7)
C88 0.120(7) 0.180(9) 0.135(7) 0.015(7) -0.049(6) 0.019(7)
C89 0.085(4) 0.087(4) 0.099(4) -0.028(4) -0.038(3) 0.011(3)
C90 0.113(7) 0.170(8) 0.131(7) -0.037(6) -0.065(6) 0.021(6)

loop_
_atom_type_symbol
_atom_type_description
_atom_type_scat_dispersion_real
_atom_type_scat_dispersion_imag
_atom_type_scat_source
C C 0.0033 0.0016 'International Tables Vol C Tables 4.2.6.8 and 6.1.1.4'
H H 0.0000 0.0000 'International Tables Vol C Tables 4.2.6.8 and 6.1.1.4'
N N 0.0061 0.0033 'International Tables Vol C Tables 4.2.6.8 and 6.1.1.4'
O O 0.0106 0.0060 'International Tables Vol C Tables 4.2.6.8 and 6.1.1.4'
Zn Zn 0.2839 1.4301 'International Tables Vol C Tables 4.2.6.8 and 6.1.1.4'

loop_
_geom_angle_atom_site_label_1
_geom_angle_atom_site_label_2
_geom_angle_atom_site_label_3
_geom_angle
_geom_angle_site_symmetry_1
_geom_angle_site_symmetry_3
O4 Zn1 O6 129.39(13) 1_654 .
O4 Zn1 O8 111.66(14) 1_654 .
O6 Zn1 O8 106.95(13) . .
O4 Zn1 O16 97.73(15) 1_654 .
O6 Zn1 O16 103.95(13) . .
O8 Zn1 O16 103.34(14) . .
O11 Zn2 O17 97.24(16) 1_456 .
O11 Zn2 O10 111.91(13) 1_456 .
O17 Zn2 O10 104.52(14) . .
O11 Zn2 O1 97.44(13) 1_456 .
O17 Zn2 O1 98.28(13) . .
O10 Zn2 O1 139.65(11) . .
O11 Zn2 O2 93.08(15) 1_456 .
O17 Zn2 O2 157.45(13) . .
O10 Zn2 O2 89.98(11) . .
O1 Zn2 O2 60.40(10) . .
O11 Zn2 C1 96.94(14) 1_456 .
O17 Zn2 C1 127.47(13) . .
O10 Zn2 C1 116.15(11) . .
O1 Zn2 C1 29.68(10) . .
O2 Zn2 C1 30.74(11) . .
O11 Zn2 C66 140.33(15) 1_456 .
O17 Zn2 C66 99.83(15) . .
O10 Zn2 C66 28.83(13) . .
O1 Zn2 C66 115.01(13) . .
O2 Zn2 C66 84.49(13) . .
C1 Zn2 C66 100.48(13) . .
O5 Zn3 O3 96.61(11) . 1_654
O5 Zn3 O13 85.66(11) . .
O3 Zn3 O13 172.02(11) 1_654 .
O5 Zn3 O15 93.14(12) . .
O3 Zn3 O15 85.68(12) 1_654 .
O13 Zn3 O15 86.56(11) . .
O5 Zn3 O7 96.66(12) . .
O3 Zn3 O7 96.36(12) 1_654 .
O13 Zn3 O7 90.96(12) . .
O15 Zn3 O7 169.68(12) . .
O5 Zn3 O14 176.55(11) . .
O3 Zn3 O14 86.72(11) 1_654 .
O13 Zn3 O14 91.16(11) . .
O15 Zn3 O14 87.99(11) . .
O7 Zn3 O14 82.04(11) . .
C1 O1 Zn2 91.4(2) . .
C1 O2 Zn2 88.4(2) . .
C33 O3 Zn3 133.1(3) . 1_456
C33 O4 Zn1 121.3(3) . 1_456
C26 O5 Zn3 147.5(3) . .
C26 O6 Zn1 121.2(2) . .
C34 O7 Zn3 141.8(3) . .
C34 O8 Zn1 121.6(3) . .
C66 O10 Zn2 101.4(3) . .
C59 O11 Zn2 130.5(3) . 1_654
C67 O17 Zn2 145.8(4) . .
C8 N1 C19 107.8(3) . .
C8 N1 C5 124.7(3) . .
C19 N1 C5 123.9(3) . .
C52 N2 C41 108.6(3) . .
C52 N2 C38 125.4(3) . .
C41 N2 C38 125.9(3) . .
C67 N6 C69 144.0(8) . .
C67 N6 C70 100.9(6) . .
C69 N6 C70 114.9(6) . .
C6 C0AA C2 120.7(3) . .
O1 C1 O2 119.8(4) . .
O1 C1 C2 122.0(3) . .
O2 C1 C2 118.3(3) . .
O1 C1 Zn2 58.9(2) . .
O2 C1 Zn2 60.9(2) . .
C2 C1 Zn2 177.8(3) . .
C19 C1AA C17 116.9(3) . .
C0AA C2 C3 119.0(3) . .
C0AA C2 C1 120.8(3) . .
C3 C2 C1 120.1(3) . .
C4 C3 C2 120.4(3) . .
C3 C4 C5 120.6(3) . .
C6 C5 C4 119.7(3) . .
C6 C5 N1 120.4(3) . .
C4 C5 N1 119.8(3) . .
C0AA C6 C5 119.5(3) . .
C9 C8 N1 128.7(3) . .
C9 C8 C13 122.1(3) . .
N1 C8 C13 109.1(3) . .
C8 C9 C10 117.2(3) . .
C11 C10 C9 120.6(3) . .
C11 C10 C20 120.5(3) . .
C9 C10 C20 118.9(3) . .
C12 C11 C10 122.1(3) . .
C11 C12 C13 118.2(3) . .
C12 C13 C8 119.7(3) . .
C12 C13 C14 133.4(3) . .
C8 C13 C14 106.9(3) . .
C15 C14 C19 119.7(3) . .
C15 C14 C13 133.4(3) . .
C19 C14 C13 106.8(3) . .
C16 C15 C14 118.4(3) . .
C15 C16 C17 122.1(3) . .
C16 C17 C1AA 120.6(3) . .
C16 C17 C27 119.9(3) . .
C1AA C17 C27 119.5(3) . .
C1AA C19 N1 128.5(3) . .
C1AA C19 C14 122.2(3) . .
N1 C19 C14 109.4(3) . .
C21 C20 C25 118.3(3) . .
C21 C20 C10 121.2(3) . .
C25 C20 C10 120.5(3) . .
C20 C21 C22 121.2(3) . .
C21 C22 C23 119.5(3) . .
C24 C23 C22 119.8(3) . .
C24 C23 C26 120.6(3) . .
C22 C23 C26 119.6(3) . .
C25 C24 C23 120.6(3) . .
C24 C25 C20 120.5(3) . .
O5 C26 O6 126.3(3) . .
O5 C26 C23 117.4(3) . .
O6 C26 C23 116.3(3) . .
C32 C27 C28 119.2(3) . .
C32 C27 C17 119.4(3) . .
C28 C27 C17 121.4(3) . .
C29 C28 C27 119.7(4) . .
C28 C29 C30 120.6(3) . .
C31 C30 C29 119.5(3) . .
C31 C30 C33 119.7(4) . .
C29 C30 C33 120.8(3) . .
C32 C31 C30 120.1(4) . .
C31 C32 C27 121.0(3) . .
O3 C33 O4 124.3(3) . .
O3 C33 C30 119.2(3) . .
O4 C33 C30 116.5(4) . .
O7 C34 O8 125.1(4) . .
O7 C34 C35 118.9(3) . .
O8 C34 C35 115.9(3) . .
C36 C35 C40 119.4(3) . .
C36 C35 C34 119.9(3) . .
C40 C35 C34 120.7(3) . .
C37 C36 C35 120.6(3) . .
C36 C37 C38 120.1(3) . .
C37 C38 C39 119.9(3) . .
C37 C38 N2 120.1(3) . .
C39 C38 N2 120.0(3) . .
C40 C39 C38 120.1(3) . .
C39 C40 C35 119.8(3) . .
C42 C41 N2 128.8(3) . .
C42 C41 C46 122.4(3) . .
N2 C41 C46 108.6(3) . .
C41 C42 C43 118.4(3) . .
C42 C43 C44 119.3(3) . .
C42 C43 C53 120.6(3) . .
C44 C43 C53 120.0(3) . .
C45 C44 C43 121.7(4) . .
C44 C45 C46 119.0(3) . .
C45 C46 C41 119.1(3) . .
C45 C46 C47 134.0(3) . .
C41 C46 C47 106.8(3) . .
C48 C47 C52 118.6(3) . .
C48 C47 C46 133.9(4) . .
C52 C47 C46 107.5(3) . .
C49 C48 C47 119.1(3) . .
C48 C49 C50 121.9(3) . .
C49 C50 C51 119.0(3) . .
C49 C50 C60 121.3(3) . .
C51 C50 C60 119.7(3) . .
C52 C51 C50 119.2(4) . .
C51 C52 N2 129.4(3) . .
C51 C52 C47 122.2(3) . .
N2 C52 C47 108.4(3) . .
C58 C53 C54 116.6(3) . .
C58 C53 C43 122.0(3) . .
C54 C53 C43 121.4(3) . .
C55 C54 C53 121.8(4) . .
C54 C55 C56 121.1(4) . .
C55 C56 C57 117.6(3) . .
C55 C56 C59 122.1(4) . .
C57 C56 C59 120.3(3) . .
C58 C57 C56 121.4(3) . .
C57 C58 C53 121.4(3) . .
O12 C59 O11 124.5(4) . .
O12 C59 C56 119.4(4) . .
O11 C59 C56 116.0(3) . .
C61 C60 C65 118.2(3) . .
C61 C60 C50 121.6(3) . .
C65 C60 C50 120.1(3) . .
C60 C61 C62 120.6(4) . .
C63 C62 C61 120.5(4) . .
C62 C63 C64 119.4(4) . .
C62 C63 C66 121.7(4) . .
C64 C63 C66 118.9(4) . .
C65 C64 C63 120.0(4) . .
C64 C65 C60 121.2(4) . .
O9 C66 O10 121.9(4) . .
O9 C66 C63 120.5(4) . .
O10 C66 C63 117.6(4) . .
O9 C66 Zn2 72.4(2) . .
O10 C66 Zn2 49.79(19) . .
C63 C66 Zn2 165.6(3) . .
N6 C67 O17 139.5(8) . .
N6 C67 C68 102.5(7) . .
O17 C67 C68 117.8(6) . .
C84 N4 C86 115.1(5) . .
C84 N4 C85 123.6(6) . .
C86 N4 C85 120.9(5) . .
O20 C84 N4 124.4(7) . .
O20 C84 C83 120.0(6) . .
N4 C84 C83 115.6(5) . .
C81 N3 C80 117.5(8) . .
C81 N3 C79 118.8(8) . .
C80 N3 C79 123.6(8) . .
O19 C81 N3 122.5(8) . .
O19 C81 C82 120.2(8) . .
N3 C81 C82 117.3(9) . .
C78 N5 C75 121.0(6) . .
C78 N5 C76 123.7(6) . .
C75 N5 C76 115.2(6) . .
O22 C78 N5 114.1(7) . .
O22 C78 C77 129.9(7) . .
N5 C78 C77 116.0(6) . .
C72 N7 C74 124.8(7) . .
C72 N7 C73 121.2(8) . .
C74 N7 C73 113.7(8) . .
O18 C72 N7 116.1(7) . .
O18 C72 C71 125.6(8) . .
N7 C72 C71 118.3(8) . .
C89 N8 C88 117.1(10) . .
C89 N8 C87 115.4(10) . .
C88 N8 C87 127.1(10) . .
O21 C89 C90 126.5(10) . .
O21 C89 N8 117.8(9) . .
C90 C89 N8 115.7(9) . .

loop_
_geom_bond_atom_site_label_1
_geom_bond_atom_site_label_2
_geom_bond_distance
_geom_bond_site_symmetry_2
Zn1 O4 1.926(3) 1_654
Zn1 O6 1.929(3) .
Zn1 O8 1.941(3) .
Zn1 O16 2.009(3) .
Zn2 O11 1.983(3) 1_456
Zn2 O17 2.016(3) .
Zn2 O10 2.021(3) .
Zn2 O1 2.150(3) .
Zn2 O2 2.193(3) .
Zn2 C1 2.509(4) .
Zn2 C66 2.594(4) .
Zn3 O5 2.056(3) .
Zn3 O3 2.058(3) 1_654
Zn3 O13 2.087(3) .
Zn3 O15 2.103(3) .
Zn3 O7 2.109(3) .
Zn3 O14 2.158(3) .
O1 C1 1.243(4) .
O2 C1 1.283(5) .
O3 C33 1.254(5) .
O3 Zn3 2.058(3) 1_456
O4 C33 1.271(5) .
O4 Zn1 1.926(3) 1_456
O5 C26 1.244(4) .
O6 C26 1.277(4) .
O7 C34 1.247(5) .
O8 C34 1.270(5) .
O9 C66 1.249(6) .
O10 C66 1.276(5) .
O11 C59 1.277(5) .
O11 Zn2 1.983(3) 1_654
O12 C59 1.228(5) .
O17 C67 1.203(7) .
N1 C8 1.406(4) .
N1 C19 1.407(4) .
N1 C5 1.419(5) .
N2 C52 1.386(4) .
N2 C41 1.398(5) .
N2 C38 1.417(5) .
N6 C67 1.176(8) .
N6 C69 1.395(7) .
N6 C70 1.686(11) .
C0AA C6 1.390(5) .
C0AA C2 1.397(5) .
C1 C2 1.490(5) .
C1AA C19 1.393(5) .
C1AA C17 1.407(5) .
C2 C3 1.401(5) .
C3 C4 1.373(5) .
C4 C5 1.396(5) .
C5 C6 1.397(5) .
C8 C9 1.392(5) .
C8 C13 1.414(5) .
C9 C10 1.399(4) .
C10 C11 1.399(5) .
C10 C20 1.482(5) .
C11 C12 1.381(5) .
C12 C13 1.395(5) .
C13 C14 1.453(4) .
C14 C15 1.396(5) .
C14 C19 1.409(5) .
C15 C16 1.374(5) .
C16 C17 1.395(5) .
C17 C27 1.492(5) .
C20 C21 1.395(5) .
C20 C25 1.417(4) .
C21 C22 1.397(5) .
C22 C23 1.402(4) .
C23 C24 1.393(5) .
C23 C26 1.501(5) .
C24 C25 1.379(5) .
C27 C32 1.398(5) .
C27 C28 1.404(5) .
C28 C29 1.392(5) .
C29 C30 1.402(5) .
C30 C31 1.391(5) .
C30 C33 1.492(5) .
C31 C32 1.383(5) .
C34 C35 1.498(5) .
C35 C36 1.392(5) .
C35 C40 1.406(5) .
C36 C37 1.385(5) .
C37 C38 1.391(5) .
C38 C39 1.397(5) .
C39 C40 1.390(5) .
C41 C42 1.392(5) .
C41 C46 1.409(5) .
C42 C43 1.401(5) .
C43 C44 1.415(5) .
C43 C53 1.483(5) .
C44 C45 1.393(5) .
C45 C46 1.394(5) .
C46 C47 1.430(5) .
C47 C48 1.404(5) .
C47 C52 1.411(5) .
C48 C49 1.394(5) .
C49 C50 1.397(5) .
C50 C51 1.406(5) .
C50 C60 1.488(5) .
C51 C52 1.378(5) .
C53 C58 1.400(5) .
C53 C54 1.404(5) .
C54 C55 1.378(6) .
C55 C56 1.392(5) .
C56 C57 1.393(5) .
C56 C59 1.491(5) .
C57 C58 1.381(5) .
C60 C61 1.393(5) .
C60 C65 1.408(6) .
C61 C62 1.397(5) .
C62 C63 1.390(6) .
C63 C64 1.393(6) .
C63 C66 1.502(5) .
C64 C65 1.388(6) .
C67 C68 1.610(7) .
O20 C84 1.244(6) .
N4 C84 1.276(7) .
N4 C86 1.456(7) .
N4 C85 1.469(6) .
C83 C84 1.586(8) .
O19 C81 1.275(10) .
N3 C81 1.287(10) .
N3 C80 1.418(9) .
N3 C79 1.532(11) .
C81 C82 1.539(12) .
O22 C78 1.239(8) .
N5 C78 1.382(7) .
N5 C75 1.461(7) .
N5 C76 1.475(6) .
C77 C78 1.435(7) .
O18 C72 1.204(8) .
N7 C72 1.392(7) .
N7 C74 1.425(7) .
N7 C73 1.510(8) .
C71 C72 1.395(8) .
O21 C89 1.229(10) .
N8 C89 1.452(8) .
N8 C88 1.490(8) .
N8 C87 1.501(8) .
C89 C90 1.391(8) .
